data_7216967
loop_
_publ_author_name
'Brigas, Amadeu, F.'
'Clegg, William'
'Dillon, Christopher J.'
'Fonseca, Custodia F. C.'
'Johnstone, Robert A. W.'

_publ_section_title
;
 Metal-assisted reactions. Part 29. Structure and hydrogenolysis of C--N
 bonds in derivatives of aromatic amines. Bond length and
 electronegativity changes from X-ray crystallographic data
;
_journal_issue 8
_journal_name_full 'Journal of the Chemical Society, Perkin Transactions 2'
_journal_page_first 1315
_journal_paper_doi 10.1039/b102571f
_journal_year 2001
_chemical_formula_sum 'C21 H15 N3 O5 S2'
_chemical_formula_weight 453.48
_chemical_name_systematic
;
 ?
;
_space_group_IT_number 2
_symmetry_cell_setting triclinic
_symmetry_space_group_name_Hall '-P 1'
_symmetry_space_group_name_H-M 'P -1'
_atom_sites_solution_hydrogens geom
_atom_sites_solution_primary direct
_atom_sites_solution_secondary difmap
_audit_creation_method SHELXL-97
_cell_angle_alpha 96.111(3)
_cell_angle_beta 90.830(3)
_cell_angle_gamma 93.793(3)
_cell_formula_units_Z 2
_cell_length_a 8.1028(8)
_cell_length_b 8.3652(8)
_cell_length_c 15.7507(16)
_cell_measurement_reflns_used 4258
_cell_measurement_temperature 160(2)
_cell_measurement_theta_max 28.60
_cell_measurement_theta_min 2.45
_cell_volume 1058.97(18)
_computing_cell_refinement 'local programs'
_computing_data_collection 'Siemens SMART'
_computing_data_reduction 'Siemens SAINT'
_computing_molecular_graphics 'Siemens SHELXTL'
_computing_publication_material 'SHELXTL and local programs'
_computing_structure_refinement 'Siemens SHELXTL'
_computing_structure_solution 'Siemens SHELXTL'
_diffrn_ambient_temperature 160(2)
_diffrn_measured_fraction_theta_full 0.977
_diffrn_measured_fraction_theta_max 0.867
_diffrn_measurement_device_type 'Siemens SMART CCD diffractometer'
_diffrn_measurement_method '\w rotation with narrow frames'
_diffrn_radiation_monochromator graphite
_diffrn_radiation_source 'fine-focus sealed tube'
_diffrn_radiation_type MoK\a
_diffrn_radiation_wavelength 0.71073
_diffrn_reflns_av_R_equivalents 0.0173
_diffrn_reflns_av_sigmaI/netI 0.0456
_diffrn_reflns_limit_h_max 10
_diffrn_reflns_limit_h_min -10
_diffrn_reflns_limit_k_max 8
_diffrn_reflns_limit_k_min -11
_diffrn_reflns_limit_l_max 19
_diffrn_reflns_limit_l_min -20
_diffrn_reflns_number 6493
_diffrn_reflns_theta_full 26.00
_diffrn_reflns_theta_max 28.63
_diffrn_reflns_theta_min 2.45
_diffrn_standards_decay_% 0
_diffrn_standards_number 0
_exptl_absorpt_coefficient_mu 0.290
_exptl_absorpt_correction_T_max 0.92
_exptl_absorpt_correction_T_min 0.85
_exptl_absorpt_correction_type empirical
_exptl_crystal_colour colourless
_exptl_crystal_density_diffrn 1.422
_exptl_crystal_density_method 'not measured'
_exptl_crystal_description prism
_exptl_crystal_F_000 468
_exptl_crystal_size_max 0.60
_exptl_crystal_size_mid 0.33
_exptl_crystal_size_min 0.30
_refine_diff_density_max 0.326
_refine_diff_density_min -0.501
_refine_diff_density_rms 0.057
_refine_ls_extinction_method none
_refine_ls_goodness_of_fit_ref 1.058
_refine_ls_hydrogen_treatment mixed
_refine_ls_matrix_type full
_refine_ls_number_parameters 281
_refine_ls_number_reflns 4706
_refine_ls_number_restraints 0
_refine_ls_restrained_S_all 1.058
_refine_ls_R_factor_all 0.0557
_refine_ls_R_factor_gt 0.0393
_refine_ls_shift/su_max 0.001
_refine_ls_shift/su_mean 0.000
_refine_ls_structure_factor_coef Fsqd
_refine_ls_weighting_details 'w=1/[\s^2^(Fo^2^)+(0.0625P)^2^+0.0000P] where P=(Fo^2^+2Fc^2^)/3'
_refine_ls_weighting_scheme calc
_refine_ls_wR_factor_gt 0.1048
_refine_ls_wR_factor_ref 0.1110
_reflns_number_gt 3613
_reflns_number_total 4706
_reflns_threshold_expression >2sigma(I)
_cod_data_source_file b102571f.txt
_cod_data_source_block liv2
_cod_depositor_comments
;
The following automatic conversions were performed:

'_refine_ls_weighting_scheme' value 'calc
w=1/[\s^2^(Fo^2^)+(0.0625P)^2^+0.0000P] where P=(Fo^2^+2Fc^2^)/3' was
changed to 'calc'. New tag '_refine_ls_weighting_details' was
created. The value of the new tag was set to
'w=1/[\s^2^(Fo^2^)+(0.0625P)^2^+0.0000P] where P=(Fo^2^+2Fc^2^)/3'.

Automatic conversion script
Id: cif_fix_values 3143 2015-03-26 13:38:13Z robertas 
;
_cod_original_sg_symbol_H-M P-1
_cod_database_code 7216967

loop_
_symmetry_equiv_pos_as_xyz
'x, y, z'
'-x, -y, -z'

loop_
_atom_site_label
_atom_site_type_symbol
_atom_site_fract_x
_atom_site_fract_y
_atom_site_fract_z
_atom_site_U_iso_or_equiv
_atom_site_adp_type
_atom_site_occupancy
_atom_site_calc_flag
_atom_site_refinement_flags
S1 S 0.24262(6) 0.53833(6) 0.57558(3) 0.02536(14) Uani 1 d .
S2 S 0.55418(5) 0.74071(6) 0.94595(3) 0.02339(13) Uani 1 d .
O1 O 0.32184(19) 0.62497(16) 0.51230(9) 0.0376(4) Uani 1 d .
O2 O 0.07593(17) 0.56997(16) 0.59638(9) 0.0331(3) Uani 1 d .
O3 O 0.61222(17) 0.89784(16) 0.92628(9) 0.0346(4) Uani 1 d .
O4 O 0.60207(16) 0.69242(17) 1.02647(8) 0.0307(3) Uani 1 d .
O5 O 1.0378(2) 0.0458(2) 0.71364(10) 0.0479(4) Uani 1 d .
N1 N 0.35754(19) 0.56711(18) 0.66546(9) 0.0246(4) Uani 1 d .
N2 N 0.61271(18) 0.60658(19) 0.86749(9) 0.0251(4) Uani 1 d .
N3 N 0.49914(19) 0.42215(19) 0.75750(10) 0.0239(4) Uani 1 d .
C1 C 0.4092(2) 0.4313(2) 0.68233(11) 0.0221(4) Uani 1 d .
C2 C 0.3651(2) 0.2861(2) 0.62130(11) 0.0210(4) Uani 1 d .
C3 C 0.3971(2) 0.1265(2) 0.62289(13) 0.0283(4) Uani 1 d .
H3 H 0.4636 0.0939 0.6673 0.034 Uiso 1 calc R
C4 C 0.3296(3) 0.0145(2) 0.55804(14) 0.0339(5) Uani 1 d .
H4 H 0.3511 -0.0958 0.5580 0.041 Uiso 1 calc R
C5 C 0.2318(3) 0.0608(3) 0.49356(14) 0.0364(5) Uani 1 d .
H5 H 0.1871 -0.0183 0.4501 0.044 Uiso 1 calc R
C6 C 0.1974(2) 0.2210(2) 0.49115(12) 0.0308(5) Uani 1 d .
H6 H 0.1297 0.2537 0.4473 0.037 Uiso 1 calc R
C7 C 0.2670(2) 0.3300(2) 0.55594(11) 0.0224(4) Uani 1 d .
C8 C 0.4834(2) 0.5407(2) 0.82584(11) 0.0213(4) Uani 1 d .
C9 C 0.3197(2) 0.5837(2) 0.85730(11) 0.0220(4) Uani 1 d .
C10 C 0.1619(2) 0.5162(2) 0.83388(12) 0.0265(4) Uani 1 d .
H10 H 0.1459 0.4340 0.7875 0.032 Uiso 1 calc R
C11 C 0.0292(2) 0.5711(2) 0.87954(13) 0.0314(5) Uani 1 d .
H11 H -0.0791 0.5258 0.8643 0.038 Uiso 1 calc R
C12 C 0.0510(2) 0.6914(3) 0.94736(13) 0.0320(5) Uani 1 d .
H12 H -0.0426 0.7282 0.9774 0.038 Uiso 1 calc R
C13 C 0.2084(2) 0.7589(2) 0.97193(12) 0.0274(4) Uani 1 d .
H13 H 0.2247 0.8413 1.0183 0.033 Uiso 1 calc R
C14 C 0.3390(2) 0.7013(2) 0.92632(11) 0.0214(4) Uani 1 d .
C15 C 0.6442(2) 0.3297(2) 0.75196(11) 0.0225(4) Uani 1 d .
C16 C 0.6598(2) 0.2088(2) 0.80354(12) 0.0294(5) Uani 1 d .
H16 H 0.5803 0.1920 0.8460 0.035 Uiso 1 calc R
C17 C 0.7919(3) 0.1109(3) 0.79365(12) 0.0325(5) Uani 1 d .
H17 H 0.8034 0.0274 0.8293 0.039 Uiso 1 calc R
C18 C 0.9068(2) 0.1363(2) 0.73116(12) 0.0293(4) Uani 1 d .
C19 C 0.8904(2) 0.2604(2) 0.68010(12) 0.0260(4) Uani 1 d .
H19 H 0.9698 0.2783 0.6378 0.031 Uiso 1 calc R
C20 C 0.7599(2) 0.3572(2) 0.69060(11) 0.0225(4) Uani 1 d .
H20 H 0.7493 0.4423 0.6559 0.027 Uiso 1 calc R
C21 C 1.0590(4) -0.0870(4) 0.76192(19) 0.0747(10) Uani 1 d .
H21A H 1.0808 -0.0468 0.8220 0.112 Uiso 1 calc R
H21B H 1.1526 -0.1460 0.7398 0.112 Uiso 1 calc R
H21C H 0.9582 -0.1591 0.7570 0.112 Uiso 1 calc R

loop_
_atom_site_aniso_label
_atom_site_aniso_U_11
_atom_site_aniso_U_22
_atom_site_aniso_U_33
_atom_site_aniso_U_23
_atom_site_aniso_U_13
_atom_site_aniso_U_12
S1 0.0319(3) 0.0248(3) 0.0193(2) 0.00213(19) -0.00213(19) 0.0026(2)
S2 0.0175(2) 0.0309(3) 0.0199(2) -0.00292(19) 0.00098(17) -0.00269(19)
O1 0.0566(10) 0.0301(8) 0.0268(8) 0.0101(6) 0.0022(7) -0.0019(7)
O2 0.0331(8) 0.0351(8) 0.0314(8) 0.0005(6) -0.0049(6) 0.0109(6)
O3 0.0341(8) 0.0326(8) 0.0339(8) -0.0035(6) 0.0069(6) -0.0111(6)
O4 0.0247(7) 0.0450(9) 0.0213(7) -0.0011(6) -0.0041(6) 0.0024(6)
O5 0.0454(10) 0.0601(11) 0.0449(10) 0.0170(8) 0.0177(8) 0.0309(8)
N1 0.0289(9) 0.0244(9) 0.0199(8) 0.0004(6) -0.0015(7) 0.0006(7)
N2 0.0178(8) 0.0346(9) 0.0212(8) -0.0038(7) 0.0019(6) 0.0003(7)
N3 0.0198(8) 0.0306(9) 0.0207(8) -0.0026(7) -0.0019(6) 0.0053(7)
C1 0.0200(9) 0.0275(10) 0.0183(9) 0.0004(7) 0.0019(7) 0.0008(8)
C2 0.0193(9) 0.0245(10) 0.0185(9) 0.0001(7) 0.0025(7) -0.0004(7)
C3 0.0281(11) 0.0262(10) 0.0304(11) 0.0014(8) 0.0004(8) 0.0025(8)
C4 0.0330(12) 0.0235(11) 0.0433(13) -0.0052(9) 0.0036(9) 0.0014(9)
C5 0.0350(12) 0.0338(12) 0.0356(12) -0.0136(9) -0.0017(9) -0.0039(9)
C6 0.0288(11) 0.0378(12) 0.0237(10) -0.0051(9) -0.0026(8) 0.0001(9)
C7 0.0213(9) 0.0239(10) 0.0216(9) 0.0015(7) 0.0029(7) 0.0003(7)
C8 0.0211(9) 0.0252(10) 0.0173(9) 0.0014(7) 0.0002(7) 0.0015(7)
C9 0.0203(9) 0.0269(10) 0.0192(9) 0.0047(8) -0.0012(7) 0.0014(7)
C10 0.0210(10) 0.0326(11) 0.0244(10) -0.0008(8) -0.0031(8) -0.0021(8)
C11 0.0182(10) 0.0427(13) 0.0328(11) 0.0052(9) -0.0034(8) -0.0014(9)
C12 0.0203(10) 0.0458(13) 0.0305(11) 0.0029(9) 0.0033(8) 0.0083(9)
C13 0.0246(10) 0.0343(11) 0.0231(10) -0.0003(8) 0.0008(8) 0.0052(8)
C14 0.0184(9) 0.0268(10) 0.0190(9) 0.0032(7) -0.0011(7) 0.0019(7)
C15 0.0191(9) 0.0283(10) 0.0193(9) -0.0018(8) -0.0001(7) 0.0026(8)
C16 0.0285(11) 0.0418(12) 0.0193(10) 0.0059(9) 0.0063(8) 0.0067(9)
C17 0.0376(12) 0.0408(12) 0.0221(10) 0.0110(9) 0.0054(9) 0.0118(10)
C18 0.0277(11) 0.0358(12) 0.0246(10) -0.0001(8) 0.0036(8) 0.0090(9)
C19 0.0245(10) 0.0312(11) 0.0209(10) -0.0015(8) 0.0048(8) -0.0033(8)
C20 0.0239(10) 0.0234(10) 0.0192(9) 0.0000(7) -0.0010(7) -0.0017(8)
C21 0.082(2) 0.085(2) 0.071(2) 0.0359(17) 0.0243(17) 0.0592(18)

loop_
_atom_type_symbol
_atom_type_description
_atom_type_scat_dispersion_real
_atom_type_scat_dispersion_imag
_atom_type_scat_source
C C 0.0033 0.0016 'International Tables Vol C Tables 4.2.6.8 and 6.1.1.4'
H H 0.0000 0.0000 'International Tables Vol C Tables 4.2.6.8 and 6.1.1.4'
N N 0.0061 0.0033 'International Tables Vol C Tables 4.2.6.8 and 6.1.1.4'
O O 0.0106 0.0060 'International Tables Vol C Tables 4.2.6.8 and 6.1.1.4'
S S 0.1246 0.1234 'International Tables Vol C Tables 4.2.6.8 and 6.1.1.4'

loop_
_geom_angle_atom_site_label_1
_geom_angle_atom_site_label_2
_geom_angle_atom_site_label_3
_geom_angle
O1 S1 O2 118.30(9)
O1 S1 N1 109.01(8)
O2 S1 N1 108.31(8)
O1 S1 C7 111.41(9)
O2 S1 C7 111.57(8)
N1 S1 C7 95.82(8)
O4 S2 O3 117.99(8)
O4 S2 N2 109.35(8)
O3 S2 N2 107.68(8)
O4 S2 C14 111.08(8)
O3 S2 C14 112.47(8)
N2 S2 C14 95.88(8)
C18 O5 C21 118.20(19)
C1 N1 S1 109.21(12)
C8 N2 S2 109.14(13)
C1 N3 C8 118.61(15)
C1 N3 C15 117.57(15)
C8 N3 C15 120.11(14)
N1 C1 N3 120.05(16)
N1 C1 C2 118.28(15)
N3 C1 C2 121.64(16)
C3 C2 C7 119.49(17)
C3 C2 C1 131.72(16)
C7 C2 C1 108.66(16)
C2 C3 C4 118.43(18)
C5 C4 C3 121.14(19)
C4 C5 C6 121.26(19)
C7 C6 C5 116.46(18)
C6 C7 C2 123.23(18)
C6 C7 S1 128.70(15)
C2 C7 S1 107.99(13)
N2 C8 N3 120.32(16)
N2 C8 C9 117.98(16)
N3 C8 C9 121.48(15)
C14 C9 C10 119.29(18)
C14 C9 C8 109.80(15)
C10 C9 C8 130.60(17)
C11 C10 C9 118.53(18)
C10 C11 C12 121.25(18)
C11 C12 C13 120.76(19)
C14 C13 C12 117.12(18)
C13 C14 C9 123.02(17)
C13 C14 S2 129.70(15)
C9 C14 S2 107.04(14)
C16 C15 C20 120.78(18)
C16 C15 N3 119.82(17)
C20 C15 N3 119.25(17)
C15 C16 C17 120.06(19)
C18 C17 C16 119.36(18)
O5 C18 C17 124.80(19)
O5 C18 C19 115.26(18)
C17 C18 C19 119.93(18)
C20 C19 C18 120.34(18)
C19 C20 C15 119.51(17)

loop_
_geom_bond_atom_site_label_1
_geom_bond_atom_site_label_2
_geom_bond_distance
S1 O1 1.4287(14)
S1 O2 1.4295(15)
S1 N1 1.6700(15)
S1 C7 1.7620(19)
S2 O4 1.4276(13)
S2 O3 1.4331(14)
S2 N2 1.6742(16)
S2 C14 1.7690(18)
O5 C18 1.359(2)
O5 C21 1.429(3)
N1 C1 1.288(2)
N2 C8 1.288(2)
N3 C1 1.393(2)
N3 C8 1.397(2)
N3 C15 1.448(2)
C1 C2 1.487(3)
C2 C3 1.379(3)
C2 C7 1.387(2)
C3 C4 1.390(3)
C4 C5 1.383(3)
C5 C6 1.391(3)
C6 C7 1.381(3)
C8 C9 1.477(3)
C9 C14 1.386(3)
C9 C10 1.392(2)
C10 C11 1.379(3)
C11 C12 1.388(3)
C12 C13 1.392(3)
C13 C14 1.373(3)
C15 C16 1.374(3)
C15 C20 1.382(3)
C16 C17 1.391(3)
C17 C18 1.387(3)
C18 C19 1.391(3)
C19 C20 1.376(3)

loop_
_geom_torsion_atom_site_label_1
_geom_torsion_atom_site_label_2
_geom_torsion_atom_site_label_3
_geom_torsion_atom_site_label_4
_geom_torsion
O1 S1 N1 C1 -116.43(14)
O2 S1 N1 C1 113.62(14)
C7 S1 N1 C1 -1.40(15)
O4 S2 N2 C8 117.66(13)
O3 S2 N2 C8 -112.98(14)
C14 S2 N2 C8 2.87(14)
S1 N1 C1 N3 -175.84(14)
S1 N1 C1 C2 2.1(2)
C8 N3 C1 N1 22.2(3)
C15 N3 C1 N1 -136.13(18)
C8 N3 C1 C2 -155.66(17)
C15 N3 C1 C2 46.0(2)
N1 C1 C2 C3 -177.80(19)
N3 C1 C2 C3 0.1(3)
N1 C1 C2 C7 -1.9(2)
N3 C1 C2 C7 176.06(16)
C7 C2 C3 C4 0.3(3)
C1 C2 C3 C4 175.88(19)
C2 C3 C4 C5 -0.4(3)
C3 C4 C5 C6 0.1(3)
C4 C5 C6 C7 0.4(3)
C5 C6 C7 C2 -0.6(3)
C5 C6 C7 S1 -176.84(16)
C3 C2 C7 C6 0.2(3)
C1 C2 C7 C6 -176.31(18)
C3 C2 C7 S1 177.16(15)
C1 C2 C7 S1 0.64(18)
O1 S1 C7 C6 -69.9(2)
O2 S1 C7 C6 64.8(2)
N1 S1 C7 C6 177.09(18)
O1 S1 C7 C2 113.42(14)
O2 S1 C7 C2 -111.96(13)
N1 S1 C7 C2 0.37(14)
S2 N2 C8 N3 -179.11(13)
S2 N2 C8 C9 -4.4(2)
C1 N3 C8 N2 -134.57(18)
C15 N3 C8 N2 23.2(3)
C1 N3 C8 C9 50.9(2)
C15 N3 C8 C9 -151.28(16)
N2 C8 C9 C14 4.0(2)
N3 C8 C9 C14 178.66(16)
N2 C8 C9 C10 -169.40(18)
N3 C8 C9 C10 5.2(3)
C14 C9 C10 C11 1.2(3)
C8 C9 C10 C11 174.10(18)
C9 C10 C11 C12 0.2(3)
C10 C11 C12 C13 -0.8(3)
C11 C12 C13 C14 0.0(3)
C12 C13 C14 C9 1.4(3)
C12 C13 C14 S2 -172.14(15)
C10 C9 C14 C13 -2.0(3)
C8 C9 C14 C13 -176.31(16)
C10 C9 C14 S2 172.77(13)
C8 C9 C14 S2 -1.51(18)
O4 S2 C14 C13 60.3(2)
O3 S2 C14 C13 -74.40(19)
N2 S2 C14 C13 173.70(18)
O4 S2 C14 C9 -114.00(13)
O3 S2 C14 C9 111.27(13)
N2 S2 C14 C9 -0.63(14)
C1 N3 C15 C16 -125.93(19)
C8 N3 C15 C16 76.0(2)
C1 N3 C15 C20 49.7(2)
C8 N3 C15 C20 -108.33(19)
C20 C15 C16 C17 -0.9(3)
N3 C15 C16 C17 174.70(17)
C15 C16 C17 C18 -0.2(3)
C21 O5 C18 C17 0.8(3)
C21 O5 C18 C19 -178.1(2)
C16 C17 C18 O5 -177.86(19)
C16 C17 C18 C19 1.0(3)
O5 C18 C19 C20 178.29(17)
C17 C18 C19 C20 -0.7(3)
C18 C19 C20 C15 -0.4(3)
C16 C15 C20 C19 1.2(3)
N3 C15 C20 C19 -174.39(16)
